data_4331594
loop_
_publ_author_name
'Sumit Chakraborty'
'Jie Zhang'
'Yogi J. Patel'
'Jeanette A. Krause'
'Hairong Guan'

_publ_contact_author_address
;     Department of Chemistry
      University of Cincinnati
      Cincinnati, OH 45221-0172 USA
;
_publ_contact_author_email Hairong.Guan@uc.edu
_publ_contact_author_fax '513 556 9239'
_publ_contact_author_name 'Dr. Hairong Guan'
_publ_contact_author_phone '513 556 6377'
_publ_section_title
;
 Pincer-Ligated Nickel Hydridoborate Complexes: the Dormant Species in
 Catalytic Reduction of Carbon Dioxide with Boranes
;
_journal_name_full 'Inorganic Chemistry'
_journal_page_first 37
_journal_page_last 47
_journal_paper_doi 10.1021/ic300587b
_journal_volume 52
_journal_year 2013
_chemical_formula_moiety 'C18 H35 B Ni O2 P2'
_chemical_formula_sum 'C18 H35 B Ni O2 P2'
_chemical_formula_weight 414.92
_chemical_name_systematic
; 
 ? 
;
_space_group_IT_number 14
_symmetry_cell_setting monoclinic
_symmetry_space_group_name_Hall '-P 2ybc'
_symmetry_space_group_name_H-M 'P 1 21/c 1'
_atom_sites_solution_hydrogens mixed
_atom_sites_solution_primary direct
_atom_sites_solution_secondary difmap
_audit_creation_method SHELXL-97
_cell_angle_alpha 90.00
_cell_angle_beta 100.3520(10)
_cell_angle_gamma 90.00
_cell_formula_units_Z 8
_cell_length_a 12.9681(4)
_cell_length_b 23.5433(8)
_cell_length_c 14.6846(5)
_cell_measurement_reflns_used 5134
_cell_measurement_temperature 150(2)
_cell_measurement_theta_max 64.81
_cell_measurement_theta_min 3.46
_cell_volume 4410.4(3)
_computing_cell_refinement 'Bruker SAINT v7.66A'
_computing_data_collection 'Bruker SMART v5.634'
_computing_data_reduction 'Bruker SAINT v7.66A'
_computing_molecular_graphics 'Bruker SHELXTL v6.14'
_computing_publication_material 'Bruker SHELXTL v6.14'
_computing_structure_refinement 'Bruker SHELXTL v6.14'
_computing_structure_solution 'Bruker SHELXTL v6.14'
_diffrn_ambient_temperature 150(2)
_diffrn_measured_fraction_theta_full 0.999
_diffrn_measured_fraction_theta_max 0.999
_diffrn_measurement_device_type 'Bruker SMART6000 CCD'
_diffrn_measurement_method '\w scans'
_diffrn_radiation_monochromator graphite
_diffrn_radiation_source 'fine-focus sealed tube'
_diffrn_radiation_type CuK\a
_diffrn_radiation_wavelength 1.54178
_diffrn_reflns_av_R_equivalents 0.0987
_diffrn_reflns_av_sigmaI/netI 0.0665
_diffrn_reflns_limit_h_max 14
_diffrn_reflns_limit_h_min -14
_diffrn_reflns_limit_k_max 26
_diffrn_reflns_limit_k_min -26
_diffrn_reflns_limit_l_max 16
_diffrn_reflns_limit_l_min -16
_diffrn_reflns_number 33917
_diffrn_reflns_theta_full 61.16
_diffrn_reflns_theta_max 61.16
_diffrn_reflns_theta_min 3.46
_exptl_absorpt_coefficient_mu 2.686
_exptl_absorpt_correction_T_max 0.9482
_exptl_absorpt_correction_T_min 0.8138
_exptl_absorpt_correction_type multi-scan
_exptl_absorpt_process_details 'SADABS v2008/1 (Sheldrick)'
_exptl_crystal_colour yellow
_exptl_crystal_density_diffrn 1.250
_exptl_crystal_description plate
_exptl_crystal_F_000 1776
_exptl_crystal_size_max 0.08
_exptl_crystal_size_mid 0.06
_exptl_crystal_size_min 0.02
_refine_diff_density_max 0.577
_refine_diff_density_min -0.340
_refine_diff_density_rms 0.071
_refine_ls_extinction_method none
_refine_ls_goodness_of_fit_ref 1.009
_refine_ls_hydrogen_treatment mixed
_refine_ls_matrix_type full
_refine_ls_number_parameters 473
_refine_ls_number_reflns 6774
_refine_ls_number_restraints 0
_refine_ls_restrained_S_all 1.009
_refine_ls_R_factor_all 0.0844
_refine_ls_R_factor_gt 0.0498
_refine_ls_shift/su_max 0.000
_refine_ls_shift/su_mean 0.000
_refine_ls_structure_factor_coef Fsqd
_refine_ls_weighting_details 'calc w=1/[\s^2^(Fo^2^)+(0.0581P)^2^+2.8524P] where P=(Fo^2^+2Fc^2^)/3'
_refine_ls_weighting_scheme calc
_refine_ls_wR_factor_gt 0.1124
_refine_ls_wR_factor_ref 0.1286
_reflns_number_gt 4660
_reflns_number_total 6774
_reflns_threshold_expression >2\s(I)
_cod_data_source_file ic300587b_si_002_3.cif
_cod_data_source_block 2B
_cod_database_code 4331594

loop_
_symmetry_equiv_pos_as_xyz
'x, y, z'
'-x, y+1/2, -z+1/2'
'-x, -y, -z'
'x, -y-1/2, z-1/2'

loop_
_atom_site_label
_atom_site_type_symbol
_atom_site_fract_x
_atom_site_fract_y
_atom_site_fract_z
_atom_site_U_iso_or_equiv
_atom_site_adp_type
_atom_site_occupancy
_atom_site_symmetry_multiplicity
_atom_site_calc_flag
_atom_site_refinement_flags
Ni1 Ni 0.06004(5) 0.35618(3) 0.29225(5) 0.0312(2) Uani 1 1 d .
P1A P 0.03771(8) 0.28446(5) 0.37739(8) 0.0318(3) Uani 1 1 d .
P2A P 0.12927(9) 0.42472(5) 0.22758(8) 0.0368(3) Uani 1 1 d .
O1A O 0.1460(2) 0.27698(13) 0.4544(2) 0.0356(7) Uani 1 1 d .
O2A O 0.2512(2) 0.43190(13) 0.2834(2) 0.0366(7) Uani 1 1 d .
C1A C 0.1954(3) 0.35399(18) 0.3673(3) 0.0286(10) Uani 1 1 d .
C2A C 0.2241(3) 0.31459(18) 0.4382(3) 0.0311(10) Uani 1 1 d .
C3A C 0.3220(3) 0.31128(19) 0.4919(3) 0.0345(11) Uani 1 1 d .
H3A H 0.3377 0.2832 0.5388 0.041 Uiso 1 1 calc R
C4A C 0.3974(3) 0.34980(19) 0.4760(3) 0.0341(11) Uani 1 1 d .
H4A H 0.4655 0.3483 0.5129 0.041 Uiso 1 1 calc R
C5A C 0.3752(3) 0.39049(19) 0.4072(3) 0.0347(11) Uani 1 1 d .
H5A H 0.4272 0.4169 0.3967 0.042 Uiso 1 1 calc R
C6A C 0.2752(3) 0.39188(19) 0.3538(3) 0.0333(10) Uani 1 1 d .
C7A C 0.0244(4) 0.2139(2) 0.3255(3) 0.0411(12) Uani 1 1 d .
H7A H 0.0330 0.1855 0.3769 0.049 Uiso 1 1 calc R
C8A C -0.0839(4) 0.2052(2) 0.2662(3) 0.0465(13) Uani 1 1 d .
H8A H -0.0870 0.1676 0.2370 0.070 Uiso 1 1 calc R
H8B H -0.0967 0.2346 0.2183 0.070 Uiso 1 1 calc R
H8C H -0.1374 0.2076 0.3054 0.070 Uiso 1 1 calc R
C9A C 0.1124(4) 0.2043(2) 0.2705(4) 0.0538(14) Uani 1 1 d .
H9A H 0.1085 0.1653 0.2466 0.081 Uiso 1 1 calc R
H9B H 0.1803 0.2102 0.3110 0.081 Uiso 1 1 calc R
H9C H 0.1047 0.2311 0.2187 0.081 Uiso 1 1 calc R
C10A C -0.0623(3) 0.2913(2) 0.4509(3) 0.0391(11) Uani 1 1 d .
H10A H -0.1320 0.2941 0.4091 0.047 Uiso 1 1 calc R
C11A C -0.0661(4) 0.2401(2) 0.5140(3) 0.0497(13) Uani 1 1 d .
H11A H -0.1223 0.2453 0.5498 0.075 Uiso 1 1 calc R
H11B H 0.0012 0.2363 0.5564 0.075 Uiso 1 1 calc R
H11C H -0.0796 0.2056 0.4763 0.075 Uiso 1 1 calc R
C12A C -0.0448(4) 0.3464(2) 0.5056(3) 0.0502(13) Uani 1 1 d .
H12A H -0.1015 0.3517 0.5409 0.075 Uiso 1 1 calc R
H12B H -0.0442 0.3783 0.4629 0.075 Uiso 1 1 calc R
H12C H 0.0225 0.3446 0.5484 0.075 Uiso 1 1 calc R
C13A C 0.0771(4) 0.4963(2) 0.2368(4) 0.0584(15) Uani 1 1 d .
H13A H 0.0034 0.4967 0.2020 0.070 Uiso 1 1 calc R
C14A C 0.0734(5) 0.5086(2) 0.3387(5) 0.0752(19) Uani 1 1 d .
H14A H 0.0442 0.5465 0.3443 0.113 Uiso 1 1 calc R
H14B H 0.1445 0.5068 0.3751 0.113 Uiso 1 1 calc R
H14C H 0.0292 0.4802 0.3619 0.113 Uiso 1 1 calc R
C15A C 0.1385(5) 0.5399(2) 0.1929(5) 0.080(2) Uani 1 1 d .
H15A H 0.1033 0.5769 0.1913 0.120 Uiso 1 1 calc R
H15B H 0.1426 0.5281 0.1296 0.120 Uiso 1 1 calc R
H15C H 0.2095 0.5431 0.2292 0.120 Uiso 1 1 calc R
C16A C 0.1507(4) 0.4147(2) 0.1072(3) 0.0505(14) Uani 1 1 d .
H16A H 0.1996 0.4452 0.0937 0.061 Uiso 1 1 calc R
C17A C 0.2036(4) 0.3577(2) 0.0995(4) 0.0598(15) Uani 1 1 d .
H17A H 0.2184 0.3532 0.0367 0.090 Uiso 1 1 calc R
H17B H 0.1572 0.3271 0.1125 0.090 Uiso 1 1 calc R
H17C H 0.2695 0.3562 0.1443 0.090 Uiso 1 1 calc R
C18A C 0.0528(5) 0.4193(2) 0.0377(4) 0.0655(16) Uani 1 1 d .
H18A H 0.0694 0.4169 -0.0247 0.098 Uiso 1 1 calc R
H18B H 0.0189 0.4559 0.0451 0.098 Uiso 1 1 calc R
H18C H 0.0052 0.3883 0.0469 0.098 Uiso 1 1 calc R
B1 B -0.1017(4) 0.3674(3) 0.2205(4) 0.0416(14) Uani 1 1 d .
H1 H -0.170(4) 0.337(2) 0.230(3) 0.050 Uiso 1 1 d .
H2 H -0.121(3) 0.402(2) 0.170(3) 0.050 Uiso 1 1 d .
H3 H -0.037(4) 0.3381(19) 0.196(3) 0.050 Uiso 1 1 d .
H4 H -0.074(3) 0.3875(19) 0.288(3) 0.050 Uiso 1 1 d .
Ni2 Ni 0.47176(5) 0.11464(3) 0.29948(5) 0.0294(2) Uani 1 1 d .
P1B P 0.56710(8) 0.18975(5) 0.33360(8) 0.0293(3) Uani 1 1 d .
P2B P 0.41262(9) 0.03396(5) 0.24292(8) 0.0308(3) Uani 1 1 d .
O1B O 0.6441(2) 0.19414(12) 0.2551(2) 0.0332(7) Uani 1 1 d .
O2B O 0.4713(2) 0.02065(12) 0.15356(19) 0.0330(7) Uani 1 1 d .
C1B C 0.5550(3) 0.10762(16) 0.2060(3) 0.0242(9) Uani 1 1 d .
C2B C 0.6293(3) 0.14790(17) 0.1939(3) 0.0275(9) Uani 1 1 d .
C3B C 0.6888(3) 0.14581(18) 0.1248(3) 0.0288(10) Uani 1 1 d .
H3B H 0.7373 0.1751 0.1180 0.035 Uiso 1 1 calc R
C4B C 0.6752(3) 0.09941(17) 0.0655(3) 0.0283(10) Uani 1 1 d .
H4B H 0.7154 0.0969 0.0176 0.034 Uiso 1 1 calc R
C5B C 0.6044(3) 0.05676(18) 0.0749(3) 0.0296(10) Uani 1 1 d .
H5B H 0.5963 0.0248 0.0348 0.036 Uiso 1 1 calc R
C6B C 0.5457(3) 0.06214(17) 0.1446(3) 0.0278(9) Uani 1 1 d .
C7B C 0.5081(3) 0.26061(19) 0.3246(3) 0.0386(11) Uani 1 1 d .
H7B H 0.4651 0.2640 0.3744 0.046 Uiso 1 1 calc R
C8B C 0.5902(4) 0.30799(19) 0.3396(4) 0.0479(13) Uani 1 1 d .
H8D H 0.5555 0.3448 0.3270 0.072 Uiso 1 1 calc R
H8E H 0.6401 0.3024 0.2975 0.072 Uiso 1 1 calc R
H8F H 0.6277 0.3070 0.4038 0.072 Uiso 1 1 calc R
C9B C 0.4336(4) 0.2660(2) 0.2316(4) 0.0552(14) Uani 1 1 d .
H9D H 0.3985 0.3030 0.2282 0.083 Uiso 1 1 calc R
H9E H 0.3811 0.2357 0.2259 0.083 Uiso 1 1 calc R
H9F H 0.4736 0.2629 0.1812 0.083 Uiso 1 1 calc R
C10B C 0.6636(3) 0.18893(18) 0.4411(3) 0.0341(10) Uani 1 1 d .
H10B H 0.7143 0.2205 0.4379 0.041 Uiso 1 1 calc R
C11B C 0.6124(4) 0.1993(2) 0.5258(3) 0.0475(13) Uani 1 1 d .
H11D H 0.6658 0.1970 0.5821 0.071 Uiso 1 1 calc R
H11E H 0.5585 0.1704 0.5281 0.071 Uiso 1 1 calc R
H11F H 0.5801 0.2370 0.5214 0.071 Uiso 1 1 calc R
C12B C 0.7247(4) 0.1329(2) 0.4476(3) 0.0432(12) Uani 1 1 d .
H12D H 0.7767 0.1324 0.5049 0.065 Uiso 1 1 calc R
H12E H 0.7604 0.1296 0.3943 0.065 Uiso 1 1 calc R
H12F H 0.6761 0.1010 0.4476 0.065 Uiso 1 1 calc R
C13B C 0.4463(4) -0.0297(2) 0.3140(3) 0.0427(12) Uani 1 1 d .
H13B H 0.4297 -0.0637 0.2730 0.051 Uiso 1 1 calc R
C14B C 0.5636(4) -0.0302(2) 0.3520(4) 0.0549(14) Uani 1 1 d .
H14D H 0.5826 -0.0659 0.3851 0.082 Uiso 1 1 calc R
H14E H 0.5814 0.0018 0.3947 0.082 Uiso 1 1 calc R
H14F H 0.6023 -0.0267 0.3008 0.082 Uiso 1 1 calc R
C15B C 0.3825(4) -0.0339(2) 0.3904(4) 0.0589(15) Uani 1 1 d .
H15D H 0.4103 -0.0646 0.4329 0.088 Uiso 1 1 calc R
H15E H 0.3092 -0.0419 0.3635 0.088 Uiso 1 1 calc R
H15F H 0.3867 0.0021 0.4243 0.088 Uiso 1 1 calc R
C16B C 0.2738(3) 0.0275(2) 0.1918(3) 0.0376(11) Uani 1 1 d .
H16B H 0.2328 0.0315 0.2430 0.045 Uiso 1 1 calc R
C17B C 0.2407(4) 0.0757(2) 0.1235(3) 0.0529(14) Uani 1 1 d .
H17D H 0.1644 0.0751 0.1037 0.079 Uiso 1 1 calc R
H17E H 0.2745 0.0709 0.0694 0.079 Uiso 1 1 calc R
H17F H 0.2620 0.1121 0.1534 0.079 Uiso 1 1 calc R
C18B C 0.2469(4) -0.0303(2) 0.1467(4) 0.0603(16) Uani 1 1 d .
H18D H 0.1738 -0.0302 0.1146 0.091 Uiso 1 1 calc R
H18E H 0.2566 -0.0599 0.1944 0.091 Uiso 1 1 calc R
H18F H 0.2930 -0.0378 0.1020 0.091 Uiso 1 1 calc R
B2 B 0.3582(5) 0.1301(3) 0.3904(4) 0.0451(15) Uani 1 1 d .
H5 H 0.366(3) 0.169(2) 0.440(3) 0.054 Uiso 1 1 d .
H6 H 0.293(4) 0.099(2) 0.399(3) 0.054 Uiso 1 1 d .
H7 H 0.437(4) 0.107(2) 0.410(3) 0.054 Uiso 1 1 d .
H8 H 0.341(4) 0.143(2) 0.313(3) 0.054 Uiso 1 1 d .

loop_
_atom_site_aniso_label
_atom_site_aniso_U_11
_atom_site_aniso_U_22
_atom_site_aniso_U_33
_atom_site_aniso_U_23
_atom_site_aniso_U_13
_atom_site_aniso_U_12
Ni1 0.0239(4) 0.0403(4) 0.0287(4) 0.0035(3) 0.0030(3) -0.0013(3)
P1A 0.0250(6) 0.0410(7) 0.0286(6) 0.0030(5) 0.0030(5) -0.0015(5)
P2A 0.0303(6) 0.0421(7) 0.0372(7) 0.0076(6) 0.0040(5) -0.0033(5)
O1A 0.0299(16) 0.0422(18) 0.0332(17) 0.0061(14) 0.0018(14) -0.0038(14)
O2A 0.0300(16) 0.0434(19) 0.0359(17) 0.0026(15) 0.0042(14) -0.0078(14)
C1A 0.023(2) 0.040(3) 0.023(2) -0.006(2) 0.0031(18) 0.0002(19)
C2A 0.027(2) 0.037(3) 0.031(2) -0.006(2) 0.010(2) 0.0005(19)
C3A 0.028(2) 0.044(3) 0.029(2) -0.003(2) 0.001(2) 0.003(2)
C4A 0.023(2) 0.047(3) 0.031(2) -0.012(2) 0.0010(19) 0.006(2)
C5A 0.025(2) 0.044(3) 0.036(3) -0.013(2) 0.007(2) -0.002(2)
C6A 0.032(2) 0.040(3) 0.029(2) -0.004(2) 0.007(2) 0.001(2)
C7A 0.041(3) 0.041(3) 0.039(3) 0.005(2) -0.001(2) -0.003(2)
C8A 0.047(3) 0.048(3) 0.042(3) -0.002(2) -0.001(2) -0.013(2)
C9A 0.053(3) 0.051(3) 0.055(3) -0.013(3) 0.005(3) 0.013(3)
C10A 0.031(2) 0.056(3) 0.031(2) 0.002(2) 0.008(2) -0.002(2)
C11A 0.050(3) 0.064(4) 0.036(3) 0.009(3) 0.010(2) -0.012(3)
C12A 0.057(3) 0.062(4) 0.037(3) 0.006(3) 0.021(3) 0.007(3)
C13A 0.045(3) 0.046(3) 0.083(4) 0.008(3) 0.011(3) 0.002(3)
C14A 0.075(4) 0.048(4) 0.111(6) -0.018(4) 0.041(4) -0.002(3)
C15A 0.095(5) 0.036(3) 0.104(5) 0.006(3) 0.005(4) -0.008(3)
C16A 0.049(3) 0.063(4) 0.037(3) 0.016(3) 0.002(2) -0.019(3)
C17A 0.060(4) 0.074(4) 0.047(3) -0.004(3) 0.015(3) -0.002(3)
C18A 0.076(4) 0.059(4) 0.056(4) 0.006(3) -0.002(3) -0.004(3)
B1 0.024(3) 0.052(4) 0.042(3) 0.003(3) -0.009(3) 0.005(3)
Ni2 0.0300(4) 0.0312(4) 0.0290(4) -0.0052(3) 0.0108(3) -0.0024(3)
P1B 0.0305(6) 0.0297(6) 0.0294(6) -0.0059(5) 0.0095(5) -0.0023(5)
P2B 0.0357(6) 0.0303(6) 0.0287(6) -0.0039(5) 0.0122(5) -0.0050(5)
O1B 0.0359(17) 0.0326(17) 0.0331(17) -0.0080(14) 0.0118(14) -0.0059(13)
O2B 0.0365(17) 0.0329(17) 0.0319(16) -0.0090(13) 0.0121(14) -0.0112(13)
C1B 0.024(2) 0.028(2) 0.021(2) 0.0028(18) 0.0030(18) 0.0064(17)
C2B 0.028(2) 0.026(2) 0.028(2) -0.0037(19) 0.0034(18) 0.0004(18)
C3B 0.024(2) 0.032(2) 0.031(2) 0.004(2) 0.0085(19) -0.0001(19)
C4B 0.027(2) 0.037(3) 0.023(2) -0.0017(19) 0.0102(18) 0.0025(19)
C5B 0.029(2) 0.031(2) 0.028(2) -0.0060(19) 0.0059(19) 0.0039(19)
C6B 0.027(2) 0.029(2) 0.027(2) 0.0015(19) 0.0036(18) -0.0004(18)
C7B 0.039(3) 0.037(3) 0.042(3) -0.001(2) 0.015(2) 0.005(2)
C8B 0.057(3) 0.033(3) 0.057(3) -0.003(2) 0.020(3) 0.001(2)
C9B 0.055(3) 0.046(3) 0.062(4) 0.006(3) 0.003(3) 0.009(3)
C10B 0.036(2) 0.033(2) 0.034(3) -0.001(2) 0.008(2) -0.006(2)
C11B 0.056(3) 0.054(3) 0.031(3) -0.007(2) 0.004(2) -0.006(3)
C12B 0.041(3) 0.044(3) 0.044(3) 0.007(2) 0.006(2) -0.003(2)
C13B 0.058(3) 0.032(3) 0.042(3) -0.004(2) 0.017(2) 0.001(2)
C14B 0.065(4) 0.055(3) 0.047(3) 0.012(3) 0.017(3) 0.017(3)
C15B 0.076(4) 0.051(3) 0.057(3) 0.017(3) 0.032(3) 0.003(3)
C16B 0.036(3) 0.046(3) 0.035(3) -0.004(2) 0.016(2) -0.010(2)
C17B 0.041(3) 0.071(4) 0.045(3) 0.001(3) 0.004(2) -0.010(3)
C18B 0.057(3) 0.071(4) 0.055(3) -0.022(3) 0.019(3) -0.029(3)
B2 0.043(3) 0.052(4) 0.048(4) -0.011(3) 0.030(3) -0.006(3)

loop_
_atom_type_symbol
_atom_type_description
_atom_type_scat_dispersion_real
_atom_type_scat_dispersion_imag
_atom_type_scat_source
C C 0.0181 0.0091 'International Tables Vol C Tables 4.2.6.8 and 6.1.1.4'
H H 0.0000 0.0000 'International Tables Vol C Tables 4.2.6.8 and 6.1.1.4'
B B 0.0090 0.0039 'International Tables Vol C Tables 4.2.6.8 and 6.1.1.4'
O O 0.0492 0.0322 'International Tables Vol C Tables 4.2.6.8 and 6.1.1.4'
P P 0.2955 0.4335 'International Tables Vol C Tables 4.2.6.8 and 6.1.1.4'
Ni Ni -3.0029 0.5091 'International Tables Vol C Tables 4.2.6.8 and 6.1.1.4'

loop_
_geom_angle_atom_site_label_1
_geom_angle_atom_site_label_2
_geom_angle_atom_site_label_3
_geom_angle
C1A Ni1 P2A 81.98(13)
C1A Ni1 P1A 81.28(13)
P2A Ni1 P1A 163.08(5)
C1A Ni1 H3 155.4(15)
P2A Ni1 H3 96.9(14)
P1A Ni1 H3 97.3(14)
C1A Ni1 H4 141.7(15)
P2A Ni1 H4 98.4(14)
P1A Ni1 H4 96.2(14)
H3 Ni1 H4 63(2)
O1A P1A C7A 101.23(19)
O1A P1A C10A 102.12(18)
C7A P1A C10A 107.5(2)
O1A P1A Ni1 107.22(11)
C7A P1A Ni1 119.00(16)
C10A P1A Ni1 117.14(16)
O2A P2A C13A 101.7(2)
O2A P2A C16A 101.07(19)
C13A P2A C16A 108.0(3)
O2A P2A Ni1 107.20(12)
C13A P2A Ni1 117.99(18)
C16A P2A Ni1 118.20(17)
C2A O1A P1A 111.7(3)
C6A O2A P2A 111.4(3)
C2A C1A C6A 115.0(4)
C2A C1A Ni1 123.1(3)
C6A C1A Ni1 121.9(3)
C3A C2A C1A 124.2(4)
C3A C2A O1A 119.4(4)
C1A C2A O1A 116.4(4)
C2A C3A C4A 118.4(4)
C3A C4A C5A 121.0(4)
C4A C5A C6A 118.6(4)
C5A C6A O2A 119.8(4)
C5A C6A C1A 122.7(4)
O2A C6A C1A 117.5(4)
C8A C7A C9A 112.0(4)
C8A C7A P1A 111.7(3)
C9A C7A P1A 109.5(3)
C12A C10A C11A 111.8(4)
C12A C10A P1A 109.3(3)
C11A C10A P1A 113.0(3)
C15A C13A C14A 113.5(5)
C15A C13A P2A 111.3(4)
C14A C13A P2A 108.8(4)
C18A C16A C17A 110.8(5)
C18A C16A P2A 113.0(4)
C17A C16A P2A 109.3(3)
H1 B1 H2 117(3)
H1 B1 H3 106(3)
H2 B1 H3 108(3)
H1 B1 H4 107(3)
H2 B1 H4 106(3)
H3 B1 H4 113(3)
C1B Ni2 P2B 81.60(12)
C1B Ni2 P1B 82.15(12)
P2B Ni2 P1B 163.14(5)
C1B Ni2 H7 157.8(16)
P2B Ni2 H7 97.5(15)
P1B Ni2 H7 95.8(15)
C1B Ni2 H8 139.0(15)
P2B Ni2 H8 94.9(14)
P1B Ni2 H8 100.3(14)
H7 Ni2 H8 63(2)
O1B P1B C10B 101.35(17)
O1B P1B C7B 100.90(18)
C10B P1B C7B 106.5(2)
O1B P1B Ni2 106.27(11)
C10B P1B Ni2 117.69(15)
C7B P1B Ni2 120.93(15)
O2B P2B C16B 102.52(18)
O2B P2B C13B 101.49(18)
C16B P2B C13B 106.4(2)
O2B P2B Ni2 106.78(11)
C16B P2B Ni2 119.16(16)
C13B P2B Ni2 117.95(16)
C2B O1B P1B 111.6(2)
C6B O2B P2B 111.4(2)
C2B C1B C6B 115.2(4)
C2B C1B Ni2 122.1(3)
C6B C1B Ni2 122.7(3)
C3B C2B C1B 124.2(4)
C3B C2B O1B 117.9(4)
C1B C2B O1B 117.8(3)
C2B C3B C4B 117.6(4)
C5B C4B C3B 121.4(4)
C4B C5B C6B 118.0(4)
C5B C6B C1B 123.6(4)
C5B C6B O2B 119.1(4)
C1B C6B O2B 117.3(3)
C9B C7B C8B 112.3(4)
C9B C7B P1B 109.2(3)
C8B C7B P1B 112.5(3)
C11B C10B C12B 112.4(4)
C11B C10B P1B 111.7(3)
C12B C10B P1B 109.2(3)
C15B C13B C14B 111.8(4)
C15B C13B P2B 111.7(3)
C14B C13B P2B 109.5(3)
C18B C16B C17B 111.3(4)
C18B C16B P2B 112.6(3)
C17B C16B P2B 110.3(3)
H5 B2 H6 115(3)
H5 B2 H7 104(3)
H6 B2 H7 108(3)
H5 B2 H8 113(3)
H6 B2 H8 104(3)
H7 B2 H8 112(3)

loop_
_geom_bond_atom_site_label_1
_geom_bond_atom_site_label_2
_geom_bond_distance
Ni1 C1A 1.898(4)
Ni1 P2A 2.1490(13)
Ni1 P1A 2.1514(13)
Ni1 H3 1.77(4)
Ni1 H4 1.87(4)
P1A O1A 1.647(3)
P1A C7A 1.822(5)
P1A C10A 1.837(4)
P2A O2A 1.654(3)
P2A C13A 1.830(5)
P2A C16A 1.853(5)
O1A C2A 1.398(5)
O2A C6A 1.392(5)
C1A C2A 1.395(6)
C1A C6A 1.407(6)
C2A C3A 1.371(6)
C3A C4A 1.384(6)
C4A C5A 1.385(6)
C5A C6A 1.390(6)
C7A C8A 1.528(6)
C7A C9A 1.529(7)
C10A C12A 1.522(7)
C10A C11A 1.526(6)
C13A C15A 1.514(8)
C13A C14A 1.533(8)
C16A C18A 1.483(7)
C16A C17A 1.521(7)
B1 H1 1.16(5)
B1 H2 1.11(5)
B1 H3 1.19(5)
B1 H4 1.10(5)
Ni2 C1B 1.900(4)
Ni2 P2B 2.1581(13)
Ni2 P1B 2.1643(13)
Ni2 H7 1.78(5)
Ni2 H8 1.87(5)
P1B O1B 1.658(3)
P1B C10B 1.830(4)
P1B C7B 1.830(4)
P2B O2B 1.661(3)
P2B C16B 1.828(4)
P2B C13B 1.834(5)
O1B C2B 1.403(5)
O2B C6B 1.395(5)
C1B C2B 1.386(6)
C1B C6B 1.390(6)
C2B C3B 1.382(5)
C3B C4B 1.388(6)
C4B C5B 1.385(6)
C5B C6B 1.387(6)
C7B C9B 1.529(7)
C7B C8B 1.531(6)
C10B C11B 1.530(6)
C10B C12B 1.533(6)
C13B C15B 1.512(6)
C13B C14B 1.523(7)
C16B C18B 1.525(6)
C16B C17B 1.526(7)
B2 H5 1.16(5)
B2 H6 1.13(5)
B2 H7 1.15(5)
B2 H8 1.15(5)

loop_
_geom_torsion_atom_site_label_1
_geom_torsion_atom_site_label_2
_geom_torsion_atom_site_label_3
_geom_torsion_atom_site_label_4
_geom_torsion
C1A Ni1 P1A O1A 3.62(17)
P2A Ni1 P1A O1A 12.2(3)
C1A Ni1 P1A C7A -110.3(2)
P2A Ni1 P1A C7A -101.7(3)
C1A Ni1 P1A C10A 117.6(2)
P2A Ni1 P1A C10A 126.2(2)
C1A Ni1 P2A O2A -0.68(17)
P1A Ni1 P2A O2A -9.3(3)
C1A Ni1 P2A C13A -114.5(3)
P1A Ni1 P2A C13A -123.1(3)
C1A Ni1 P2A C16A 112.5(2)
P1A Ni1 P2A C16A 103.9(3)
C7A P1A O1A C2A 119.7(3)
C10A P1A O1A C2A -129.4(3)
Ni1 P1A O1A C2A -5.7(3)
C13A P2A O2A C6A 125.6(3)
C16A P2A O2A C6A -123.2(3)
Ni1 P2A O2A C6A 1.2(3)
P2A Ni1 C1A C2A -178.7(4)
P1A Ni1 C1A C2A -1.2(3)
P2A Ni1 C1A C6A 0.1(3)
P1A Ni1 C1A C6A 177.6(4)
C6A C1A C2A C3A -0.5(6)
Ni1 C1A C2A C3A 178.4(3)
C6A C1A C2A O1A 178.9(3)
Ni1 C1A C2A O1A -2.2(5)
P1A O1A C2A C3A -175.3(3)
P1A O1A C2A C1A 5.3(4)
C1A C2A C3A C4A 0.9(7)
O1A C2A C3A C4A -178.5(4)
C2A C3A C4A C5A -0.5(6)
C3A C4A C5A C6A -0.2(6)
C4A C5A C6A O2A -179.2(4)
C4A C5A C6A C1A 0.6(6)
P2A O2A C6A C5A 178.6(3)
P2A O2A C6A C1A -1.2(5)
C2A C1A C6A C5A -0.2(6)
Ni1 C1A C6A C5A -179.2(3)
C2A C1A C6A O2A 179.6(4)
Ni1 C1A C6A O2A 0.6(5)
O1A P1A C7A C8A 167.1(3)
C10A P1A C7A C8A 60.4(4)
Ni1 P1A C7A C8A -75.9(4)
O1A P1A C7A C9A -68.2(4)
C10A P1A C7A C9A -174.9(3)
Ni1 P1A C7A C9A 48.8(4)
O1A P1A C10A C12A 66.5(3)
C7A P1A C10A C12A 172.5(3)
Ni1 P1A C10A C12A -50.3(4)
O1A P1A C10A C11A -58.7(4)
C7A P1A C10A C11A 47.3(4)
Ni1 P1A C10A C11A -175.5(3)
O2A P2A C13A C15A 59.7(5)
C16A P2A C13A C15A -46.2(5)
Ni1 P2A C13A C15A 176.5(4)
O2A P2A C13A C14A -66.2(4)
C16A P2A C13A C14A -172.1(4)
Ni1 P2A C13A C14A 50.7(4)
O2A P2A C16A C18A -167.7(4)
C13A P2A C16A C18A -61.4(4)
Ni1 P2A C16A C18A 75.7(4)
O2A P2A C16A C17A 68.5(4)
C13A P2A C16A C17A 174.7(4)
Ni1 P2A C16A C17A -48.1(4)
C1B Ni2 P1B O1B 2.84(16)
P2B Ni2 P1B O1B 18.5(2)
C1B Ni2 P1B C10B -109.8(2)
P2B Ni2 P1B C10B -94.2(2)
C1B Ni2 P1B C7B 116.7(2)
P2B Ni2 P1B C7B 132.3(2)
C1B Ni2 P2B O2B -3.21(16)
P1B Ni2 P2B O2B -18.9(2)
C1B Ni2 P2B C16B -118.5(2)
P1B Ni2 P2B C16B -134.2(2)
C1B Ni2 P2B C13B 110.1(2)
P1B Ni2 P2B C13B 94.4(3)
C10B P1B O1B C2B 120.7(3)
C7B P1B O1B C2B -129.8(3)
Ni2 P1B O1B C2B -2.8(3)
C16B P2B O2B C6B 130.3(3)
C13B P2B O2B C6B -119.9(3)
Ni2 P2B O2B C6B 4.2(3)
P2B Ni2 C1B C2B -178.3(3)
P1B Ni2 C1B C2B -2.8(3)
P2B Ni2 C1B C6B 2.1(3)
P1B Ni2 C1B C6B 177.5(3)
C6B C1B C2B C3B 2.3(6)
Ni2 C1B C2B C3B -177.4(3)
C6B C1B C2B O1B -178.5(3)
Ni2 C1B C2B O1B 1.8(5)
P1B O1B C2B C3B -179.7(3)
P1B O1B C2B C1B 1.1(4)
C1B C2B C3B C4B -2.0(6)
O1B C2B C3B C4B 178.8(3)
C2B C3B C4B C5B 0.2(6)
C3B C4B C5B C6B 1.1(6)
C4B C5B C6B C1B -0.7(6)
C4B C5B C6B O2B 177.9(4)
C2B C1B C6B C5B -0.9(6)
Ni2 C1B C6B C5B 178.8(3)
C2B C1B C6B O2B -179.5(3)
Ni2 C1B C6B O2B 0.2(5)
P2B O2B C6B C5B 178.2(3)
P2B O2B C6B C1B -3.1(4)
O1B P1B C7B C9B 69.4(3)
C10B P1B C7B C9B 174.9(3)
Ni2 P1B C7B C9B -47.2(4)
O1B P1B C7B C8B -55.9(4)
C10B P1B C7B C8B 49.5(4)
Ni2 P1B C7B C8B -172.6(3)
O1B P1B C10B C11B 166.4(3)
C7B P1B C10B C11B 61.3(4)
Ni2 P1B C10B C11B -78.3(3)
O1B P1B C10B C12B -68.6(3)
C7B P1B C10B C12B -173.7(3)
Ni2 P1B C10B C12B 46.7(3)
O2B P2B C13B C15B -167.7(4)
C16B P2B C13B C15B -60.9(4)
Ni2 P2B C13B C15B 76.1(4)
O2B P2B C13B C14B 67.9(3)
C16B P2B C13B C14B 174.8(3)
Ni2 P2B C13B C14B -48.3(4)
O2B P2B C16B C18B 56.8(4)
C13B P2B C16B C18B -49.3(4)
Ni2 P2B C16B C18B 174.3(3)
O2B P2B C16B C17B -68.2(4)
C13B P2B C16B C17B -174.3(3)
Ni2 P2B C16B C17B 49.4(4)
